data_2005372
loop_
_publ_author_name
'Herbst-Irmer, R.'
'Egert, E.'

_publ_section_title
;
 An Mo~2~(CO)~4~ (Mo[tripleMo) Fragment Stabilized by a Tripod Ligand
;
_journal_issue 9
_journal_name_full 'Acta Crystallographica Section C'
_journal_page_first 2161
_journal_page_last 2164
_journal_paper_doi 10.1107/S0108270196004076
_journal_volume 52
_journal_year 1996
_chemical_formula_sum 'C26 H46 Co2 Mo2 O22 P6'
_chemical_formula_weight 1206.2
_space_group_IT_number 14
_symmetry_cell_setting monoclinic
_symmetry_space_group_name_Hall '-P 2ybc'
_symmetry_space_group_name_H-M 'P 1 21/c 1'
_atom_type_scat_source IntTabIV
_cell_angle_alpha 90
_cell_angle_beta 102.44(1)
_cell_angle_gamma 90
_cell_formula_units_Z 8
_cell_length_a 13.651(1)
_cell_length_b 23.910(3)
_cell_length_c 27.883(2)
_cell_measurement_reflns_used 50
_cell_measurement_temperature 293
_cell_measurement_theta_max 12.5
_cell_measurement_theta_min 10
_cell_volume 8887.2(15)
_computing_cell_refinement 'profile-fitting program'
_computing_data_collection 'profile-fitting program (Clegg, 1981)'
_computing_data_reduction 'XLS (Sheldrick, 1987)'
_computing_molecular_graphics 'SHELXTL-Plus (Sheldrick, 1990)'
_computing_publication_material 'SHELXTL-Plus (Sheldrick, 1990)'
_computing_structure_refinement 'XLS (Sheldrick, 1987)'
_computing_structure_solution 'SHELXS86 (Sheldrick, 1985) using direct methods'
_diffrn_measurement_device 'Stoe-Siemens four-circle'
_diffrn_measurement_method '\w/2\q scans'
_diffrn_radiation_type MoK\a
_diffrn_radiation_wavelength 0.71073
_diffrn_reflns_av_R_equivalents 0.040
_diffrn_reflns_limit_h_max 15
_diffrn_reflns_limit_h_min -15
_diffrn_reflns_limit_k_max 28
_diffrn_reflns_limit_k_min 0
_diffrn_reflns_limit_l_max 33
_diffrn_reflns_limit_l_min -1
_diffrn_reflns_number 16610
_diffrn_reflns_theta_max 25
_diffrn_standards_decay_% none
_diffrn_standards_interval_count 100
_diffrn_standards_number 3
_exptl_absorpt_coefficient_mu 1.56
_exptl_absorpt_correction_T_max 1.000
_exptl_absorpt_correction_T_min 0.687
_exptl_absorpt_correction_type 'empirical, \y scans (Sheldrick, 1990)'
_exptl_crystal_colour 'dark red'
_exptl_crystal_density_diffrn 1.803
_exptl_crystal_density_method none
_exptl_crystal_description block
_exptl_crystal_size_max 0.7
_exptl_crystal_size_mid 0.6
_exptl_crystal_size_min 0.5
_refine_diff_density_max 0.97
_refine_diff_density_min -0.78
_refine_ls_extinction_method none
_refine_ls_goodness_of_fit_obs 2.08
_refine_ls_hydrogen_treatment 'H atoms riding, C-H 0.96\%A'
_refine_ls_number_parameters 1009
_refine_ls_number_reflns 12743
_refine_ls_R_factor_obs 0.042
_refine_ls_shift/esd_max 0.005
_refine_ls_structure_factor_coef F
_refine_ls_weighting_details 'w = 1/[\s^2^(F)+0.0002F^2^]'
_refine_ls_weighting_scheme calc
_refine_ls_wR_factor_obs 0.049
_reflns_number_observed 12743
_reflns_number_total 15775
_reflns_observed_criterion F>4\s(F)
_cod_data_source_file jz1119.cif
_cod_data_source_block jz1119a
_cod_depositor_comments
;
The following automatic conversions were performed:

'_refine_ls_weighting_scheme' value ' 1/[\s^2^(F)+0.0002F^2^]' was
changed to 'calc'. New tag '_refine_ls_weighting_details' was
created. The value of the new tag was set to 'w =
1/[\s^2^(F)+0.0002F^2^]'.

Automatic conversion script
Id: cif_fix_values 3143 2015-03-26 13:38:13Z robertas 
;
_cod_original_cell_volume 8887.2
_cod_original_sg_symbol_H-M 'P 21/c'
_cod_database_code 2005372

loop_
_symmetry_equiv_pos_as_xyz
x,y,z
x,1/2-y,1/2+z
-x,-y,-z
-x,1/2+y,1/2-z

loop_
_atom_site_label
_atom_site_fract_x
_atom_site_fract_y
_atom_site_fract_z
_atom_site_U_iso_or_equiv
Mo(1) .45701(3) .76080(1) .19896(1) .029(1)
C(1) .5977(3) .7795(2) .2094(1) .041(1)
O(1) .6802(3) .7942(2) .2133(1) .068(1)
C(1') .4521(3) .8281(2) .2374(2) .043(1)
O(1') .4508(3) .8706(2) .2576(1) .076(2)
O(1A) .4536(2) .7002(1) .1406(1) .044(1)
P(1A) .3888(1) .6908(1) .0905(1) .056(1)
O(11A) .3447(4) .6280(2) .0874(2) .144(2)
C(12A) .3883(5) .5830(3) .1115(2) .085(3)
O(14A) .4574(3) .6858(3) .0533(2) .179(3)
C(15A) .5518(6) .7071(3) .0581(3) .107(3)
O(1B) .4250(2) .8181(1) .1356(1) .042(1)
P(1B) .3495(1) .8179(1) .0877(1) .038(1)
O(11B) .2776(3) .8704(1) .0867(1) .069(1)
C(12B) .2867(5) .9102(3) .1235(2) .087(3)
O(14B) .4080(3) .8332(2) .0453(1) .070(1)
C(15B) .4957(4) .8659(3) .0556(2) .076(2)
O(1C) .2978(2) .7449(1) .1794(1) .043(1)
P(1C) .2186(1) .7393(1) .1335(1) .040(1)
O(11C) .1594(3) .6835(2) .1362(1) .097(2)
C(12C) .1761(5) .6458(3) .1758(2) .088(2)
O(14C) .1350(3) .7851(2) .1337(1) .078(2)
C(15C) .1067(5) .8021(3) .1779(2) .098(3)
Co(1) .26129(4) .74434(2) .06323(2) .035(1)
C(11) .1515(3) .7843(2) .0095(1) .068(2)
C(12) .2317 .7666 -.0119 .072(2)
C(13) .2407 .7076 -.0065 .097(3)
C(14) .1660 .6889 .0183 .114(3)
C(15) .1109 .7364 .0281 .097(3)
Mo(2) .53266(3) .72868(1) .28286(1) .028(1)
C(2) .4846(3) .6620(2) .2458(1) .038(1)
O(2) .4551(3) .6199(1) .2271(1) .058(1)
C(2') .3909(3) .7385(2) .2861(2) .040(1)
O(2') .3096(3) .7414(2) .2912(1) .062(1)
O(2A) .5424(2) .6800(1) .3508(1) .042(1)
P(2A) .6134(1) .6795(1) .3999(1) .053(1)
O(21A) .6430(4) .6163(2) .4130(2) .151(2)
C(22A) .5954(5) .5703(3) .3903(2) .087(3)
O(24A) .5526(3) .6925(4) .4398(2) .179(4)
C(25A) .4556(6) .7068(4) .4320(3) .118(4)
O(2B) .6903(2) .7084(1) .2961(1) .040(1)
P(2B) .7725(1) .7024(1) .3415(1) .044(1)
O(21B) .8065(4) .6394(2) .3463(1) .121(2)
C(22B) .7921(5) .5993(3) .3107(2) .081(2)
O(24B) .8693(3) .7329(3) .3326(2) .128(3)
C(25B) .8955(5) .7470(3) .2913(3) .092(3)
O(2C) .5908(2) .7958(1) .3322(1) .047(1)
P(2C) .6683(1) .8014(1) .3792(1) .051(1)
O(21C) .6163(3) .8295(2) .4187(1) .124(2)
C(22C) .5344(5) .8652(3) .4075(3) .126(3)
O(24C) .7447(4) .8475(2) .3721(2) .131(2)
C(25C) .7443(6) .8802(3) .3323(3) .136(4)
Co(2) .74842(5) .72878(3) .41240(2) .039(1)
C(21) .8264(3) .7787(1) .4679(2) .100(3)
C(22) .8956 .7535 .4431 .075(2)
C(23) .8880 .6946 .4475 .069(2)
C(24) .8141 .6834 .4751 .077(2)
C(25) .7760 .7354 .4877 .105(4)
Mo(3) 1.03973(3) .48319(1) .79301(1) .028(1)
C(3) .9907(3) .4157(2) .7577(1) .037(1)
O(3) .9605(3) .3732(1) .7402(1) .059(1)
C(3') .8990(3) .4932(2) .7962(1) .039(1)
O(3') .8168(3) .4958(2) .8008(1) .058(1)
O(3A) 1.0479(2) .4355(1) .8619(1) .042(1)
P(3A) 1.1167(1) .4362(1) .9113(1) .051(1)
O(31A) 1.0553(3) .4572(3) .9504(2) .140(3)
C(32A) .9549(5) .4507(4) .9456(3) .126(4)
O(34A) 1.1371(4) .3742(2) .9285(2) .145(2)
C(35A) 1.1084(5) .3263(3) .9005(2) .089(3)
O(3B) 1.1976(2) .4621(1) .8071(1) .042(1)
P(3B) 1.2784(1) .4560(1) .8527(1) .046(1)
O(31B) 1.3083(3) .3915(2) .8594(1) .105(2)
C(32B) 1.3030(5) .3538(2) .8211(2) .078(2)
O(34B) 1.3771(3) .4831(3) .8436(1) .129(3)
C(35B) 1.3998(5) .5045(3) .8032(2) .089(3)
O(3C) 1.1000(2) .5506(1) .8416(1) .049(1)
P(3C) 1.1749(1) .5564(1) .8891(1) .055(1)
O(31C) 1.1211(4) .5861(2) .9269(2) .123(2)
C(32C) 1.0292(5) .6133(4) .9145(3) .134(4)
O(34C) 1.2546(4) .6018(2) .8828(2) .132(2)
C(35C) 1.2451(6) .6400(3) .8452(3) .141(4)
Co(3) 1.25373(5) .48367(3) .92333(2) .043(1)
C(31) 1.4014(3) .5083(2) .9547(1) .089(3)
C(32) 1.3928 .4494 .9589 .077(2)
C(33) 1.3187 .4384 .9864 .085(2)
C(34) 1.2814 .4904 .9992 .115(4)
C(35) 1.3325 .5337 .9796 .115(3)
Mo(4) .96314(3) .51454(1) .70897(1) .027(1)
C(4) 1.1045(3) .5317(2) .7181(1) .039(1)
O(4) 1.1872(3) .5464(2) .7205(1) .066(1)
C(4') .9637(4) .5840(2) .7461(2) .046(2)
O(4') .9664(3) .6269(2) .7654(1) .080(2)
O(4A) .9339(2) .5695(1) .6433(1) .042(1)
P(4A) .8601(1) .5671(1) .5948(1) .034(1)
O(41A) .9207(2) .5745(1) .5518(1) .052(1)
C(42A) 1.0035(4) .6134(2) .5588(2) .070(2)
O(44A) .7968(3) .6237(1) .5883(1) .062(1)
C(45A) .7893(5) .6600(3) .6269(2) .087(3)
O(4B) .9548(2) .4501(1) .6535(1) .041(1)
P(4B) .8874(1) .4382(1) .6044(1) .037(1)
O(41B) .8380(3) .3776(1) .6043(1) .057(1)
C(42B) .8947(4) .3308(2) .6270(2) .068(2)
O(44B) .9591(3) .4264(2) .5673(1) .062(1)
C(45B) 1.0495(4) .4571(3) .5702(2) .073(2)
O(4C) .8031(2) .5024(1) .6908(1) .043(1)
P(4C) .7225(1) .4963(1) .6452(1) .034(1)
O(41C) .6568(3) .4436(2) .6512(1) .065(1)
C(42C) .6844(5) .4023(3) .6877(2) .087(3)
O(44C) .6422(2) .5451(2) .6429(1) .061(1)
C(45C) .6062(4) .5601(3) .6859(2) .083(2)
Co(4) .76538(4) .49483(2) .57477(2) .032(1)
C(41) .7430(2) .5045(2) .4991(1) .074(2)
C(42) .6689 .5352 .5167 .060(2)
C(43) .6135 .4970 .5394 .066(2)
C(44) .6533 .4426 .5358 .077(2)
C(45) .7333 .4473 .5109 .090(2)
H(12A) .3462 .5505 .1052 .130
H(12B) .4054 .5900 .1462 .130
H(12C) .4484 .5768 .0997 .130
H(15A) .5809 .6959 .0312 .130
H(15B) .5951 .6960 .0884 .130
H(15C) .5436 .7470 .0576 .130
H(12D) .2345 .9375 .1145 .130
H(12E) .3508 .9281 .1277 .130
H(12F) .2811 .8927 .1538 .130
H(15D) .5204 .8706 .0261 .130
H(15E) .5462 .8480 .0801 .130
H(15F) .4800 .9018 .0673 .130
H(12G) .1301 .6151 .1689 .130
H(12H) .1668 .6648 .2049 .130
H(12I) .2436 .6321 .1809 .130
H(15G) .0550 .8298 .1702 .130
H(15H) .1643 .8178 .1996 .130
H(15I) .0825 .7708 .1935 .130
H(11) .1287 .8221 .0111 .130
H(12) .2726 .7902 -.0273 .130
H(13) .2888 .6844 -.0176 .130
H(14) .1548 .6509 .0268 .130
H(15) .0559 .7360 .0445 .130
H(22A) .6282 .5370 .4049 .130
H(22B) .5965 .5712 .3560 .130
H(22C) .5272 .5705 .3941 .130
H(25A) .4358 .7119 .4627 .130
H(25B) .4146 .6784 .4133 .130
H(25C) .4472 .7413 .4140 .130
H(22D) .8206 .5647 .3244 .130
H(22E) .8242 .6108 .2849 .130
H(22F) .7216 .5944 .2977 .130
H(25D) .9591 .7657 .2976 .130
H(25E) .8453 .7710 .2723 .130
H(25F) .8998 .7132 .2734 .130
H(22G) .5153 .8771 .4370 .130
H(22H) .4791 .8463 .3868 .130
H(22I) .5527 .8972 .3906 .130
H(25G) .8013 .9047 .3387 .130
H(25H) .6839 .9020 .3248 .130
H(25I) .7478 .8565 .3050 .130
H(21) .8156 .8181 .4708 .130
H(22) .9398 .7729 .4262 .130
H(23) .9261 .6672 .4342 .130
H(24) .7934 .6470 .4837 .130
H(25) .7252 .7403 .5064 .130
H(32A) .9347 .4658 .9738 .130
H(32B) .9378 .4117 .9425 .130
H(32C) .9211 .4702 .9167 .130
H(35A) 1.1319 .2936 .9195 .130
H(35B) 1.1352 .3268 .8714 .130
H(35C) 1.0365 .3257 .8915 .130
H(32D) 1.3244 .3175 .8340 .130
H(32E) 1.3459 .3663 .8002 .130
H(32F) 1.2352 .3516 .8026 .130
H(35D) 1.4674 .5182 .8104 .130
H(35E) 1.3547 .5346 .7911 .130
H(35F) 1.3931 .4756 .7789 .130
H(32G) 1.0115 .6282 .9434 .130
H(32H) .9790 .5870 .8991 .130
H(32I) 1.0334 .6432 .8921 .130
H(35G) 1.3046 .6624 .8495 .130
H(35H) 1.1884 .6636 .8457 .130
H(35I) 1.2350 .6209 .8142 .130
H(31) 1.4459 .5275 .9380 .130
H(32) 1.4306 .4218 .9455 .130
H(33) 1.2975 .4021 .9949 .130
H(34) 1.2306 .4956 1.0179 .130
H(35) 1.3223 .5731 .9827 .130
H(42A) 1.0319 .6131 .5302 .130
H(42B) 1.0537 .6027 .5870 .130
H(42C) .9797 .6503 .5636 .130
H(45A) .7474 .6912 .6142 .130
H(45B) .8548 .6733 .6424 .130
H(45C) .7604 .6403 .6505 .130
H(42D) .8532 .2980 .6233 .130
H(42E) .9190 .3385 .6613 .130
H(42F) .9504 .3246 .6118 .130
H(45D) 1.0825 .4446 .5451 .130
H(45E) 1.0927 .4512 .6018 .130
H(45F) 1.0344 .4963 .5658 .130
H(42G) .6332 .3742 .6842 .130
H(42H) .6926 .4196 .7194 .130
H(42I) .7465 .3853 .6846 .130
H(45G) .5589 .5902 .6779 .130
H(45H) .6614 .5719 .7113 .130
H(45I) .5739 .5285 .6970 .130
H(41) .7912 .5198 .4821 .130
H(42) .6582 .5749 .5137 .130
H(43) .5587 .5062 .5545 .130
H(44) .6301 .4087 .5481 .130
H(45) .7738 .4171 .5034 .130

loop_
_geom_angle_atom_site_label_1
_geom_angle_atom_site_label_2
_geom_angle_atom_site_label_3
_geom_angle
_geom_angle_publ_flag
Mo(2) Mo(1) C(1) 74.30(10) yes
Mo(2) Mo(1) C(1') 78.00(10) yes
Mo(1) Mo(2) C(2) 74.10(10) yes
Mo(1) Mo(2) C(2') 78.00(10) yes
Mo(1) O(1A) P(1A) 135.3(2) yes
Mo(1) O(1B) P(1B) 133.7(2) yes
Mo(1) O(1C) P(1C) 137.5(2) yes
Mo(2) O(2A) P(2A) 134.3(2) yes
Mo(2) O(2B) P(2B) 134.4(2) yes
Mo(2) O(2C) P(2C) 135.9(2) yes
P(1A) Co(1) P(1B) 91.10(10) yes
P(1A) Co(1) P(1C) 90.10(10) yes
P(1B) Co(1) P(1C) 90.00(10) yes
P(2A) Co(2) P(2B) 89.20(10) yes
P(2A) Co(2) P(2C) 92.00(10) yes
P(2B) Co(2) P(2C) 90.30(10) yes
Mo(4) Mo(3) C(3) 75.00(10) yes
Mo(4) Mo(3) C(3') 77.70(10) yes
Mo(3) Mo(4) C(4) 74.50(10) yes
Mo(3) Mo(4) C(4') 78.60(10) yes
Mo(3) O(3A) P(3A) 134.4(2) yes
Mo(3) O(3B) P(3B) 134.3(2) yes
Mo(3) O(3C) P(3C) 136.3(2) yes
Mo(4) O(4A) P(4A) 133.3(2) yes
Mo(4) O(4B) P(4B) 135.5(2) yes
Mo(4) O(4C) P(4C) 137.3(2) yes
P(3A) Co(3) P(3B) 89.80(10) yes
P(3A) Co(3) P(3C) 91.30(10) yes
P(3B) Co(3) P(3C) 90.30(10) yes
P(4A) Co(4) P(4B) 91.90(10) yes
P(4A) Co(4) P(4C) 90.90(10) yes
P(4B) Co(4) P(4C) 90.00(10) yes
C(1) Mo(1) C(1') 82.9(2) no
C(1') Mo(1) O(1A) 165.50(10) no
C(1') Mo(1) O(1B) 84.40(10) no
C(1) Mo(1) O(1C) 173.50(10) no
O(1A) Mo(1) O(1C) 80.50(10) no
O(1A) Mo(1) Mo(2) 116.10(10) no
O(1C) Mo(1) Mo(2) 112.20(10) no
Mo(1) C(1') O(1') 175.0(4) no
O(1A) P(1A) O(11A) 109.2(2) no
O(11A) P(1A) O(14A) 99.5(4) no
O(11A) P(1A) Co(1) 105.7(2) no
P(1A) O(11A) C(12A) 127.0(4) no
O(1B) P(1B) O(14B) 107.4(2) no
O(1B) P(1B) Co(1) 120.90(10) no
O(14B) P(1B) Co(1) 106.60(10) no
P(1B) O(14B) C(15B) 120.9(3) no
O(1C) P(1C) O(11C) 108.7(2) no
O(11C) P(1C) O(14C) 102.1(2) no
O(11C) P(1C) Co(1) 109.4(2) no
P(1C) O(11C) C(12C) 125.7(3) no
P(1B) Co(1) C(11) 96.80(10) no
P(1A) Co(1) C(12) 117.70(10) no
P(1C) Co(1) C(12) 151.60(10) no
P(1A) Co(1) C(13) 90.90(10) no
P(1C) Co(1) C(13) 143.90(10) no
C(12) Co(1) C(13) 39.40(10) no
P(1B) Co(1) C(14) 160.90(10) no
C(11) Co(1) C(14) 66.60(10) no
C(13) Co(1) C(14) 39.80(10) no
P(1B) Co(1) C(15) 130.50(10) no
C(11) Co(1) C(15) 39.60(10) no
C(13) Co(1) C(15) 66.70(10) no
Co(1) C(11) C(12) 70.60(10) no
Co(1) C(12) C(11) 70.10(10) no
Co(1) C(13) C(12) 71.00(10) no
Co(1) C(14) C(13) 70.80(10) no
Co(1) C(15) C(11) 71.10(10) no
C(2) Mo(2) C(2') 84.2(2) no
C(2) Mo(2) O(2A) 88.60(10) no
Mo(1) Mo(2) O(2B) 115.50(10) no
C(2') Mo(2) O(2B) 166.30(10) no
Mo(1) Mo(2) O(2C) 113.30(10) no
C(2') Mo(2) O(2C) 96.5(2) no
O(2B) Mo(2) O(2C) 80.90(10) no
Mo(2) C(2') O(2') 174.6(4) no
O(2A) P(2A) O(21A) 107.4(2) no
O(21A) P(2A) O(24A) 100.1(4) no
O(21A) P(2A) Co(2) 108.6(2) no
P(2A) O(21A) C(22A) 126.2(4) no
O(2B) P(2B) O(24B) 108.8(2) no
C(1) Mo(1) O(1A) 97.4(2) no
C(1) Mo(1) O(1B) 89.80(10) no
O(1A) Mo(1) O(1B) 81.10(10) no
C(1') Mo(1) O(1C) 97.6(2) no
O(1B) Mo(1) O(1C) 83.80(10) no
O(1B) Mo(1) Mo(2) 157.50(10) no
Mo(1) C(1) O(1) 174.8(4) no
O(1A) P(1A) O(14A) 108.3(2) no
O(1A) P(1A) Co(1) 120.40(10) no
O(14A) P(1A) Co(1) 111.6(2) no
P(1A) O(14A) C(15A) 127.0(5) no
O(1B) P(1B) O(11B) 108.4(2) no
O(11B) P(1B) O(14B) 102.2(2) no
O(11B) P(1B) Co(1) 109.70(10) no
P(1B) O(11B) C(12B) 124.9(3) no
O(1C) P(1C) O(14C) 109.0(2) no
O(1C) P(1C) Co(1) 118.90(10) no
O(14C) P(1C) Co(1) 107.40(10) no
P(1C) O(14C) C(15C) 121.9(4) no
P(1A) Co(1) C(11) 156.10(10) no
P(1C) Co(1) C(11) 112.30(10) no
P(1B) Co(1) C(12) 94.80(10) no
C(11) Co(1) C(12) 39.30(10) no
P(1B) Co(1) C(13) 126.10(10) no
C(11) Co(1) C(13) 66.30(10) no
P(1A) Co(1) C(14) 100.70(10) no
P(1C) Co(1) C(14) 104.80(10) no
C(12) Co(1) C(14) 66.50(10) no
P(1A) Co(1) C(15) 138.40(10) no
P(1C) Co(1) C(15) 89.40(10) no
C(12) Co(1) C(15) 66.40(10) no
C(14) Co(1) C(15) 39.90(10) no
Co(1) C(11) C(15) 69.30(10) no
Co(1) C(12) C(13) 69.60(10) no
Co(1) C(13) C(14) 69.40(10) no
Co(1) C(14) C(15) 70.30(10) no
Co(1) C(15) C(14) 69.80(10) no
Mo(1) Mo(2) O(2A) 156.20(10) no
C(2') Mo(2) O(2A) 84.30(10) no
C(2) Mo(2) O(2B) 96.7(2) no
O(2A) Mo(2) O(2B) 82.00(10) no
C(2) Mo(2) O(2C) 172.60(10) no
O(2A) Mo(2) O(2C) 84.20(10) no
Mo(2) C(2) O(2) 174.3(4) no
O(2A) P(2A) O(24A) 108.2(2) no
O(2A) P(2A) Co(2) 120.40(10) no
O(24A) P(2A) Co(2) 110.2(3) no
P(2A) O(24A) C(25A) 126.7(4) no
O(2B) P(2B) O(21B) 108.4(2) no
O(21B) P(2B) O(24B) 102.4(3) no
O(2B) P(2B) Co(2) 120.50(10) no
O(24B) P(2B) Co(2) 107.8(2) no
P(2B) O(24B) C(25B) 130.4(4) no
O(2C) P(2C) O(21C) 107.9(2) no
O(21C) P(2C) O(24C) 101.6(3) no
O(21C) P(2C) Co(2) 107.8(2) no
P(2C) O(21C) C(22C) 124.4(4) no
P(2B) Co(2) C(21) 134.40(10) no
P(2A) Co(2) C(22) 159.10(10) no
P(2C) Co(2) C(22) 107.60(10) no
P(2A) Co(2) C(23) 121.20(10) no
P(2C) Co(2) C(23) 146.80(10) no
C(22) Co(2) C(23) 39.50(10) no
P(2B) Co(2) C(24) 119.40(10) no
C(21) Co(2) C(24) 67.20(10) no
C(23) Co(2) C(24) 39.50(10) no
P(2B) Co(2) C(25) 157.30(10) no
C(21) Co(2) C(25) 40.30(10) no
C(23) Co(2) C(25) 66.90(10) no
Co(2) C(21) C(22) 71.20(10) no
Co(2) C(22) C(21) 68.80(10) no
Co(2) C(23) C(22) 69.60(10) no
Co(2) C(24) C(23) 71.00(10) no
Co(2) C(25) C(21) 69.90(10) no
C(3) Mo(3) C(3') 83.7(2) no
C(3') Mo(3) O(3A) 83.70(10) no
C(3') Mo(3) O(3B) 165.60(10) no
C(3) Mo(3) O(3C) 171.60(10) no
O(3A) Mo(3) O(3C) 84.20(10) no
O(3A) Mo(3) Mo(4) 155.70(10) no
O(3C) Mo(3) Mo(4) 113.40(10) no
Mo(3) C(3') O(3') 174.6(4) no
O(3A) P(3A) O(31A) 108.5(2) no
O(31A) P(3A) O(34A) 100.1(3) no
O(31A) P(3A) Co(3) 107.1(2) no
P(3A) O(31A) C(32A) 124.4(5) no
O(3B) P(3B) O(34B) 108.9(2) no
O(3B) P(3B) Co(3) 120.60(10) no
O(34B) P(3B) Co(3) 109.1(2) no
P(3B) O(34B) C(35B) 131.4(4) no
O(3C) P(3C) O(31C) 107.7(2) no
O(31C) P(3C) O(34C) 101.3(3) no
O(31C) P(3C) Co(3) 109.1(2) no
P(3C) O(31C) C(32C) 124.8(4) no
P(3B) Co(3) C(31) 98.10(10) no
P(3A) Co(3) C(32) 122.20(10) no
P(3C) Co(3) C(32) 146.60(10) no
P(3A) Co(3) C(33) 93.10(10) no
P(3C) Co(3) C(33) 150.50(10) no
C(32) Co(3) C(33) 39.50(10) no
P(3B) Co(3) C(34) 156.80(10) no
C(31) Co(3) C(34) 66.80(10) no
C(33) Co(3) C(34) 39.80(10) no
O(21B) P(2B) Co(2) 107.5(2) no
P(2B) O(21B) C(22B) 128.1(4) no
O(2C) P(2C) O(24C) 108.5(2) no
O(2C) P(2C) Co(2) 120.00(10) no
O(24C) P(2C) Co(2) 109.4(2) no
P(2C) O(24C) C(25C) 128.8(5) no
P(2A) Co(2) C(21) 136.50(10) no
P(2C) Co(2) C(21) 89.30(10) no
P(2B) Co(2) C(22) 97.70(10) no
C(21) Co(2) C(22) 40.00(10) no
P(2B) Co(2) C(23) 90.70(10) no
C(21) Co(2) C(23) 66.80(10) no
P(2A) Co(2) C(24) 92.80(10) no
P(2C) Co(2) C(24) 150.00(10) no
C(22) Co(2) C(24) 66.70(10) no
P(2A) Co(2) C(25) 99.70(10) no
P(2C) Co(2) C(25) 110.00(10) no
C(22) Co(2) C(25) 67.20(10) no
C(24) Co(2) C(25) 40.00(10) no
Co(2) C(21) C(25) 69.80(10) no
Co(2) C(22) C(23) 70.90(10) no
Co(2) C(23) C(24) 69.40(10) no
Co(2) C(24) C(25) 68.80(10) no
Co(2) C(25) C(24) 71.20(10) no
C(3) Mo(3) O(3A) 87.60(10) no
C(3) Mo(3) O(3B) 96.90(10) no
O(3A) Mo(3) O(3B) 82.00(10) no
C(3') Mo(3) O(3C) 97.2(2) no
O(3B) Mo(3) O(3C) 80.20(10) no
O(3B) Mo(3) Mo(4) 116.40(10) no
Mo(3) C(3) O(3) 174.4(4) no
O(3A) P(3A) O(34A) 107.9(2) no
O(3A) P(3A) Co(3) 120.20(10) no
O(34A) P(3A) Co(3) 111.1(2) no
P(3A) O(34A) C(35A) 126.7(4) no
O(3B) P(3B) O(31B) 108.4(2) no
O(31B) P(3B) O(34B) 102.2(3) no
O(31B) P(3B) Co(3) 106.0(2) no
P(3B) O(31B) C(32B) 124.8(3) no
O(3C) P(3C) O(34C) 108.8(2) no
O(3C) P(3C) Co(3) 120.00(10) no
O(34C) P(3C) Co(3) 108.3(2) no
P(3C) O(34C) C(35C) 126.1(4) no
P(3A) Co(3) C(31) 159.40(10) no
P(3C) Co(3) C(31) 107.60(10) no
P(3B) Co(3) C(32) 90.50(10) no
C(31) Co(3) C(32) 39.40(10) no
P(3B) Co(3) C(33) 118.90(10) no
C(31) Co(3) C(33) 66.40(10) no
P(3A) Co(3) C(34) 99.30(10) no
P(3C) Co(3) C(34) 110.70(10) no
C(32) Co(3) C(34) 66.60(10) no
P(3A) Co(3) C(35) 135.40(10) no
P(3B) Co(3) C(35) 134.70(10) no
C(31) Co(3) C(35) 39.70(10) no
C(33) Co(3) C(35) 66.80(10) no
Co(3) C(31) C(32) 70.60(10) no
Co(3) C(32) C(31) 69.90(10) no
Co(3) C(33) C(32) 70.90(10) no
Co(3) C(34) C(33) 70.80(10) no
Co(3) C(35) C(31) 71.00(10) no
C(4) Mo(4) C(4') 82.0(2) no
C(4) Mo(4) O(4A) 88.90(10) no
Mo(3) Mo(4) O(4B) 114.10(10) no
C(4') Mo(4) O(4B) 167.00(10) no
Mo(3) Mo(4) O(4C) 112.60(10) no
C(4') Mo(4) O(4C) 97.3(2) no
O(4B) Mo(4) O(4C) 80.90(10) no
Mo(4) C(4') O(4') 175.2(4) no
O(4A) P(4A) O(41A) 108.3(2) no
O(41A) P(4A) O(44A) 100.2(2) no
O(41A) P(4A) Co(4) 105.70(10) no
P(4A) O(41A) C(42A) 118.9(3) no
O(4B) P(4B) O(44B) 106.5(2) no
O(4B) P(4B) Co(4) 119.80(10) no
O(44B) P(4B) Co(4) 113.00(10) no
P(4B) O(44B) C(45B) 121.1(3) no
O(4C) P(4C) O(41C) 108.6(2) no
O(41C) P(4C) O(44C) 100.8(2) no
O(41C) P(4C) Co(4) 110.70(10) no
P(4C) O(41C) C(42C) 124.5(3) no
P(4B) Co(4) C(41) 112.90(10) no
P(4A) Co(4) C(42) 94.20(10) no
P(4C) Co(4) C(42) 116.50(10) no
P(4A) Co(4) C(43) 125.30(10) no
P(4C) Co(4) C(43) 89.60(10) no
C(42) Co(4) C(43) 39.60(10) no
P(4B) Co(4) C(44) 104.00(10) no
C(41) Co(4) C(44) 66.90(10) no
C(43) Co(4) C(44) 39.70(10) no
P(4B) Co(4) C(45) 89.30(10) no
C(41) Co(4) C(45) 39.90(10) no
C(43) Co(4) C(45) 66.80(10) no
Co(4) C(41) C(42) 70.50(10) no
Co(4) C(42) C(41) 69.70(10) no
Co(4) C(43) C(42) 70.00(10) no
Co(4) C(44) C(43) 70.50(10) no
Co(4) C(45) C(41) 70.10(10) no
P(3C) Co(3) C(35) 89.90(10) no
C(32) Co(3) C(35) 66.50(10) no
C(34) Co(3) C(35) 40.00(10) no
Co(3) C(31) C(35) 69.30(10) no
Co(3) C(32) C(33) 69.60(10) no
Co(3) C(33) C(34) 69.30(10) no
Co(3) C(34) C(35) 70.20(10) no
Co(3) C(35) C(34) 69.80(10) no
Mo(3) Mo(4) O(4A) 158.00(10) no
C(4') Mo(4) O(4A) 85.10(10) no
C(4) Mo(4) O(4B) 98.2(2) no
O(4A) Mo(4) O(4B) 81.90(10) no
C(4) Mo(4) O(4C) 172.70(10) no
O(4A) Mo(4) O(4C) 83.80(10) no
Mo(4) C(4) O(4) 173.4(4) no
O(4A) P(4A) O(44A) 108.2(2) no
O(4A) P(4A) Co(4) 120.80(10) no
O(44A) P(4A) Co(4) 111.70(10) no
P(4A) O(44A) C(45A) 124.5(3) no
O(4B) P(4B) O(41B) 110.5(2) no
O(41B) P(4B) O(44B) 98.9(2) no
O(41B) P(4B) Co(4) 106.10(10) no
P(4B) O(41B) C(42B) 121.5(3) no
O(4C) P(4C) O(44C) 109.6(2) no
O(4C) P(4C) Co(4) 118.60(10) no
O(44C) P(4C) Co(4) 107.10(10) no
P(4C) O(44C) C(45C) 120.5(3) no
P(4A) Co(4) C(41) 97.00(10) no
P(4C) Co(4) C(41) 155.30(10) no
P(4B) Co(4) C(42) 152.60(10) no
C(41) Co(4) C(42) 39.80(10) no
P(4B) Co(4) C(43) 142.70(10) no
C(41) Co(4) C(43) 66.80(10) no
P(4A) Co(4) C(44) 160.70(10) no
P(4C) Co(4) C(44) 99.80(10) no
C(42) Co(4) C(44) 66.70(10) no
P(4A) Co(4) C(45) 131.60(10) no
P(4C) Co(4) C(45) 137.50(10) no
C(42) Co(4) C(45) 66.90(10) no
C(44) Co(4) C(45) 39.90(10) no
Co(4) C(41) C(45) 70.00(10) no
Co(4) C(42) C(43) 70.40(10) no
Co(4) C(43) C(44) 69.90(10) no
Co(4) C(44) C(45) 69.70(10) no
Co(4) C(45) C(44) 70.50(10) no

loop_
_geom_bond_atom_site_label_1
_geom_bond_atom_site_label_2
_geom_bond_distance
_geom_bond_publ_flag
Mo(1) Mo(2) 2.4670(10) yes
Mo(1) C(1) 1.932(4) yes
Mo(1) C(1') 1.943(4) yes
Mo(2) C(2) 1.936(4) yes
Mo(2) C(2') 1.970(5) yes
Mo(1) O(1A) 2.172(3) yes
Mo(1) O(1B) 2.203(3) yes
Mo(1) O(1C) 2.157(3) yes
Mo(2) O(2A) 2.204(3) yes
Mo(2) O(2B) 2.159(3) yes
Mo(2) O(2C) 2.151(3) yes
Co(1) P(1A) 2.1620(10) yes
Co(1) P(1B) 2.1580(10) yes
Co(1) P(1C) 2.1650(10) yes
Co(2) P(2A) 2.152(2) yes
Co(2) P(2B) 2.1670(10) yes
Co(2) P(2C) 2.1530(10) yes
Mo(3) Mo(4) 2.4680(10) yes
Mo(3) C(3) 1.933(4) yes
Mo(3) C(3') 1.956(5) yes
Mo(4) C(4) 1.935(4) yes
Mo(4) C(4') 1.956(5) yes
Mo(3) O(3A) 2.217(3) yes
Mo(3) O(3B) 2.165(3) yes
Mo(3) O(3C) 2.153(3) yes
Mo(4) O(4A) 2.220(3) yes
Mo(4) O(4B) 2.167(3) yes
Mo(4) O(4C) 2.154(3) yes
Co(3) P(3A) 2.153(2) yes
Co(3) P(3B) 2.1710(10) yes
Co(3) P(3C) 2.1560(10) yes
Co(4) P(4A) 2.1590(10) yes
Co(4) P(4B) 2.1680(10) yes
Co(4) P(4C) 2.1670(10) yes
C(1) O(1) 1.163(6) no
O(1A) P(1A) 1.500(3) no
P(1A) O(14A) 1.545(5) no
O(11A) C(12A) 1.338(8) no
O(1B) P(1B) 1.502(3) no
P(1B) O(14B) 1.603(4) no
O(11B) C(12B) 1.385(7) no
O(1C) P(1C) 1.492(3) no
P(1C) O(14C) 1.582(4) no
O(11C) C(12C) 1.405(7) no
Co(1) C(11) 2.107(3) no
Co(1) C(13) 2.096(4) no
Co(1) C(15) 2.084(4) no
C(2) O(2) 1.166(5) no
O(2A) P(2A) 1.498(3) no
P(2A) O(24A) 1.555(5) no
O(21A) C(22A) 1.361(8) no
O(2B) P(2B) 1.506(3) no
P(2B) O(24B) 1.576(5) no
O(21B) C(22B) 1.363(7) no
O(2C) P(2C) 1.503(3) no
P(2C) O(24C) 1.559(5) no
O(21C) C(22C) 1.387(9) no
Co(2) C(21) 2.060(4) no
Co(2) C(23) 2.110(4) no
Co(2) C(25) 2.058(4) no
C(3') O(3') 1.159(6) no
P(3A) O(31A) 1.593(5) no
O(34A) C(35A) 1.392(8) no
P(3B) O(31B) 1.594(5) no
O(34B) C(35B) 1.333(8) no
P(3C) O(31C) 1.578(5) no
O(34C) C(35C) 1.376(10) no
Co(3) C(32) 2.110(4) no
Co(3) C(34) 2.074(4) no
C(4') O(4') 1.155(6) no
P(4A) O(41A) 1.607(4) no
O(44A) C(45A) 1.403(7) no
P(4B) O(41B) 1.596(3) no
O(44B) C(45B) 1.424(7) no
C(1') O(1') 1.164(6) no
P(1A) O(11A) 1.613(5) no
O(14A) C(15A) 1.364(9) no
P(1B) O(11B) 1.591(4) no
O(14B) C(15B) 1.408(7) no
P(1C) O(11C) 1.570(5) no
O(14C) C(15C) 1.427(8) no
Co(1) C(12) 2.114(4) no
Co(1) C(14) 2.077(4) no
C(2') O(2') 1.151(6) no
P(2A) O(21A) 1.585(5) no
O(24A) C(25A) 1.340(9) no
P(2B) O(21B) 1.572(5) no
O(24B) C(25B) 1.322(9) no
P(2C) O(21C) 1.582(5) no
O(24C) C(25C) 1.357(10) no
Co(2) C(22) 2.093(4) no
Co(2) C(24) 2.089(4) no
C(3) O(3) 1.165(5) no
O(3A) P(3A) 1.490(3) no
P(3A) O(34A) 1.565(5) no
O(31A) C(32A) 1.357(9) no
O(3B) P(3B) 1.501(3) no
P(3B) O(34B) 1.565(5) no
O(31B) C(32B) 1.386(7) no
O(3C) P(3C) 1.493(3) no
P(3C) O(34C) 1.574(5) no
O(31C) C(32C) 1.388(9) no
Co(3) C(31) 2.101(4) no
Co(3) C(33) 2.094(4) no
Co(3) C(35) 2.079(4) no
C(4) O(4) 1.170(6) no
O(4A) P(4A) 1.503(3) no
P(4A) O(44A) 1.594(4) no
O(41A) C(42A) 1.443(6) no
O(4B) P(4B) 1.504(3) no
P(4B) O(44B) 1.595(4) no
O(41B) C(42B) 1.429(6) no
O(4C) P(4C) 1.497(3) no
P(4C) O(41C) 1.578(4) no
O(44C) C(45C) 1.435(7) no
Co(4) C(42) 2.091(3) no
Co(4) C(44) 2.089(4) no
P(4C) O(44C) 1.592(4) no
O(41C) C(42C) 1.410(7) no
Co(4) C(41) 2.080(3) no
Co(4) C(43) 2.097(3) no
Co(4) C(45) 2.078(4) no

loop_
_geom_torsion_atom_site_label_1
_geom_torsion_atom_site_label_2
_geom_torsion_atom_site_label_3
_geom_torsion_atom_site_label_4
_geom_torsion
_geom_torsion_publ_flag
C(1) Mo(1) Mo(2) C(2) -116.2(2) yes
C(1) Mo(1) Mo(2) C(2') 156.5(2) yes
C(1') Mo(1) Mo(2) C(2) 157.9(2) yes
C(1') Mo(1) Mo(2) C(2') 70.6(2) yes
Mo(1) O(1A) P(1A) Co(1) -2.0(3) yes
Mo(1) O(1B) P(1B) Co(1) -11.7(3) yes
Mo(1) O(1C) P(1C) Co(1) 3.0(3) yes
Mo(2) O(2A) P(2A) Co(2) -7.1(3) yes
Mo(2) O(2B) P(2B) Co(2) -10.6(3) yes
Mo(2) O(2C) P(2C) Co(2) -1.3(4) yes
C(3) Mo(3) Mo(4) C(4) -115.5(2) yes
C(3) Mo(3) Mo(4) C(4') 159.8(2) yes
C(3') Mo(3) Mo(4) C(4) 157.8(2) yes
C(3') Mo(3) Mo(4) C(4') 73.1(2) yes
Mo(3) O(3A) P(3A) Co(3) -9.8(3) yes
Mo(3) O(3B) P(3B) Co(3) -11.1(3) yes
Mo(3) O(3C) P(3C) Co(3) 1.5(4) yes
Mo(4) O(4A) P(4A) Co(4) -7.3(3) yes
Mo(4) O(4B) P(4B) Co(4) 1.1(3) yes
Mo(4) O(4C) P(4C) Co(4) 3.4(3) yes
